data_2012903
loop_
_publ_author_name
'Mochida, Tomoyuki'
'Takazawa, Kousuke'
'Matsushita, Michio M.'
'Sugawara, Tadashi'

_publ_section_title
;Bis(tetra-<i>n</i>-butylammonium)
 bis(\m-1,2-dicyanoethene-1,2-dithiolato-\k^3^<i>S</i>,<i>S</i>':<i>S</i>')bis[(1,2-dicyanoethene-1,2-dithiolato-\k^2^<i>S</i>,<i>S</i>')cobalt(III)]
;
_journal_issue 8
_journal_name_full 'Acta Crystallographica Section C'
_journal_page_first m431
_journal_page_last m433
_journal_paper_doi 10.1107/S0108270102010430
_journal_volume 58
_journal_year 2002
_chemical_formula_iupac '(C16 H36 N)2 [Co (C4 N2 S2)2]2'
_chemical_formula_moiety '2C16 H36 N 1+ , 2C8 Co N4 S4 1-'
_chemical_formula_sum 'C48 H72 Co2 N10 S8'
_chemical_formula_weight 1163.52
_space_group_IT_number 15
_symmetry_cell_setting monoclinic
_symmetry_space_group_name_Hall '-C 2yc'
_symmetry_space_group_name_H-M 'C 1 2/c 1'
_cell_angle_alpha 90
_cell_angle_beta 112.518(5)
_cell_angle_gamma 90
_cell_formula_units_Z 4
_cell_length_a 29.457(4)
_cell_length_b 14.060(2)
_cell_length_c 14.703(2)
_cell_measurement_reflns_used 7543
_cell_measurement_temperature 90
_cell_measurement_theta_max 13.7
_cell_measurement_theta_min 1.6
_cell_volume 5625.2(14)
_computing_cell_refinement CrystalClear
_computing_data_collection 'CrystalClear (Molecular Structure Corporation & Rigaku Corporation, 2001)'
_computing_data_reduction 'CrystalStructure (Molecular Structure Corporation & Rigaku Corporation, 2001'
_computing_molecular_graphics 'ORTEP-3 (Farrugia, 1997)'
_computing_publication_material CrystalStructure
_computing_structure_refinement 'CRYSTALS (Watkin et al., 1996)'
_computing_structure_solution 'SHELXS97 (Sheldrick, 1997)'
_diffrn_detector_area_resol_mean 14.62
_diffrn_measured_fraction_theta_full 0.920
_diffrn_measured_fraction_theta_max 0.920
_diffrn_measurement_device_type 'Rigaku Mercury CCD area-detector'
_diffrn_measurement_method \w
_diffrn_radiation_type 'Mo K\a'
_diffrn_radiation_wavelength 0.7107
_diffrn_reflns_av_R_equivalents 0.050
_diffrn_reflns_limit_h_max 38
_diffrn_reflns_limit_h_min -37
_diffrn_reflns_limit_k_max 13
_diffrn_reflns_limit_k_min -18
_diffrn_reflns_limit_l_max 19
_diffrn_reflns_limit_l_min -19
_diffrn_reflns_number 21339
_diffrn_reflns_theta_full 27.48
_diffrn_reflns_theta_max 27.48
_diffrn_standards_number 0
_exptl_absorpt_coefficient_mu 0.929
_exptl_absorpt_correction_T_max 0.830
_exptl_absorpt_correction_T_min 0.827
_exptl_absorpt_correction_type analytical
_exptl_absorpt_process_details '(de Meulenaer & Tompa, 1965)'
_exptl_crystal_colour black
_exptl_crystal_density_diffrn 1.374
_exptl_crystal_density_meas ?
_exptl_crystal_density_method 'not measured'
_exptl_crystal_description prism
_exptl_crystal_F_000 2448
_exptl_crystal_size_max 0.3
_exptl_crystal_size_mid 0.3
_exptl_crystal_size_min 0.2
_refine_diff_density_max 0.48
_refine_diff_density_min -0.52
_refine_ls_extinction_method none
_refine_ls_goodness_of_fit_ref 1.437
_refine_ls_hydrogen_treatment constr
_refine_ls_number_parameters 343
_refine_ls_number_reflns 4749
_refine_ls_R_factor_gt 0.045
_refine_ls_shift/su_max <0.001
_refine_ls_structure_factor_coef Fsqd
_refine_ls_weighting_details 'w = 1/\s^2^(Fo^2^)'
_refine_ls_weighting_scheme sigma
_refine_ls_wR_factor_ref 0.067
_reflns_number_gt 4718
_reflns_number_total 6176
_reflns_threshold_expression F^2^>2\s(F^2^)
_cod_data_source_file ta1380.cif
_cod_data_source_block I
_cod_depositor_comments
;
The following automatic conversions were performed:

'_exptl_crystal_density_meas' value 'not measured' was changed to '?'
- the value is perceived as not measured.

Automatic conversion script
Id: cif_fix_values 3008 2015-01-20 13:52:24Z robertas 
;
_cod_original_sg_symbol_H-M 'C 2/c'
_cod_database_code 2012903
_cod_database_fobs_code 2012903

loop_
_symmetry_equiv_pos_as_xyz
x,y,z
-x,-y,-z
x+1/2,y+1/2,z
-x+1/2,-y+1/2,-z
-x,y,-z+1/2
x,-y,z+1/2
-x+1/2,y+1/2,-z+1/2
x+1/2,-y+1/2,z+1/2

loop_
_atom_site_label
_atom_site_fract_x
_atom_site_fract_y
_atom_site_fract_z
_atom_site_U_iso_or_equiv
_atom_site_adp_type
_atom_site_calc_flag
_atom_site_refinement_flags
_atom_site_occupancy
_atom_site_disorder_assembly
_atom_site_disorder_group
_atom_site_type_symbol
Co 0.013000(10) 0.43129(3) 0.43045(3) 0.01125(9) Uani d . 1.00 . . Co
S1 0.02318(2) 0.58522(5) 0.44991(5) 0.0120(2) Uani d . 1.00 . . S
S2 0.08942(2) 0.40651(5) 0.53106(5) 0.0137(2) Uani d . 1.00 . . S
S3 -0.05077(2) 0.46157(5) 0.29644(5) 0.0128(2) Uani d . 1.00 . . S
S4 0.00555(2) 0.27876(5) 0.40032(5) 0.0143(2) Uani d . 1.00 . . S
N5 0.15918(7) 0.9093(2) 0.0802(2) 0.0108(5) Uani d . 1.00 . . N
N3 -0.16020(9) 0.3463(2) 0.1147(2) 0.0229(7) Uani d . 1.00 . . N
N4 -0.08676(8) 0.1012(2) 0.2597(2) 0.0178(6) Uani d . 1.00 . . N
N1 0.12491(8) 0.7651(2) 0.5526(2) 0.0193(6) Uani d . 1.00 . . N
N2 0.20616(9) 0.5364(2) 0.6644(2) 0.0234(7) Uani d . 1.00 . . N
C13 0.18286(9) 0.8190(2) 0.0630(2) 0.0118(7) Uani d . 1.00 . . C
C22 0.08261(9) 1.0102(2) -0.0132(2) 0.0150(7) Uani d . 1.00 . . C
C14 0.23019(9) 0.7904(2) 0.1460(2) 0.0157(7) Uani d . 1.00 . . C
C23 0.03346(9) 1.0057(2) -0.1007(2) 0.0180(7) Uani d . 1.00 . . C
C15 0.24573(11) 0.6925(2) 0.1266(2) 0.0204(8) Uani d . 1.00 . . C
C17 0.19216(10) 0.9950(2) 0.0892(2) 0.0142(7) Uani d . 1.00 . . C
C21 0.11087(9) 0.9194(2) -0.0084(2) 0.0124(6) Uani d . 1.00 . . C
C18 0.20605(10) 1.0141(2) 0.0018(2) 0.0175(7) Uani d . 1.00 . . C
C1 0.08605(9) 0.5979(2) 0.5176(2) 0.0126(7) Uani d . 1.00 . . C
C10 0.12307(10) 0.8145(2) 0.1852(2) 0.0146(7) Uani d . 1.00 . . C
C2 0.11360(9) 0.5183(2) 0.5530(2) 0.0125(7) Uani d . 1.00 . . C
C6 0.16541(10) 0.5279(2) 0.6149(2) 0.0156(7) Uani d . 1.00 . . C
C3 -0.07578(10) 0.3508(2) 0.2605(2) 0.0140(7) Uani d . 1.00 . . C
C7 -0.12267(10) 0.3468(2) 0.1792(2) 0.0152(7) Uani d . 1.00 . . C
C4 -0.05140(9) 0.2703(2) 0.3055(2) 0.0132(7) Uani d . 1.00 . . C
C8 -0.07137(9) 0.1767(2) 0.2785(2) 0.0135(7) Uani d . 1.00 . . C
C19 0.23540(10) 1.1065(2) 0.0157(2) 0.0206(8) Uani d . 1.00 . . C
C9 0.15048(9) 0.9029(2) 0.1758(2) 0.0135(7) Uani d . 1.00 . . C
C11 0.11506(10) 0.8122(2) 0.2813(2) 0.0155(7) Uani d . 1.00 . . C
C5 0.10706(9) 0.6909(2) 0.5372(2) 0.0139(7) Uani d . 1.00 . . C
C12 0.08396(10) 0.7266(2) 0.2842(2) 0.0202(8) Uani d . 1.00 . . C
C24 0.00476(10) 1.0968(2) -0.1133(2) 0.0224(8) Uani d . 1.00 . . C
C16 0.29103(10) 0.6559(2) 0.2093(2) 0.0225(8) Uani d . 1.00 . . C
C20 0.28614(11) 1.1013(2) 0.0977(3) 0.0339(9) Uani d . 1.00 . . C
H1 0.02305 1.1477 -0.1248 0.0258 Uiso c . 1.00 . . H
H2 -0.02570 1.0908 -0.1677 0.0258 Uiso c . 1.00 . . H
H3 -0.00116 1.1092 -0.0552 0.0259 Uiso c . 1.00 . . H
H4 0.28471 0.6514 0.2679 0.0263 Uiso c . 1.00 . . H
H5 0.29926 0.5948 0.1925 0.0261 Uiso c . 1.00 . . H
H6 0.31760 0.6984 0.2196 0.0263 Uiso c . 1.00 . . H
H7 0.28295 1.0872 0.1582 0.039 Uiso c . 1.00 . . H
H8 0.30477 1.0527 0.0833 0.039 Uiso c . 1.00 . . H
H9 0.30238 1.1606 0.1030 0.039 Uiso c . 1.00 . . H
H10 0.07907 0.7266 0.3444 0.0245 Uiso c . 1.00 . . H
H11 0.05305 0.7299 0.2306 0.0242 Uiso c . 1.00 . . H
H12 0.10037 0.6698 0.2794 0.0241 Uiso c . 1.00 . . H
H13 0.15997 0.7686 0.0527 0.0140 Uiso c . 1.00 . . H
H14 0.18967 0.8277 0.0055 0.0140 Uiso c . 1.00 . . H
H15 0.25520 0.8350 0.1505 0.0182 Uiso c . 1.00 . . H
H16 0.22526 0.7896 0.2062 0.0182 Uiso c . 1.00 . . H
H17 0.21947 0.6494 0.1175 0.0236 Uiso c . 1.00 . . H
H18 0.25231 0.6950 0.0683 0.0235 Uiso c . 1.00 . . H
H19 0.11794 0.9159 -0.0661 0.0138 Uiso c . 1.00 . . H
H20 0.09036 0.8676 -0.0074 0.0136 Uiso c . 1.00 . . H
H21 0.07698 1.0175 0.0459 0.0169 Uiso c . 1.00 . . H
H22 0.10107 1.0628 -0.0209 0.0171 Uiso c . 1.00 . . H
H23 0.03942 0.9942 -0.1588 0.0204 Uiso c . 1.00 . . H
H24 0.01459 0.9550 -0.0906 0.0203 Uiso c . 1.00 . . H
H25 0.17561 1.0497 0.0990 0.0160 Uiso c . 1.00 . . H
H26 0.22164 0.9856 0.1452 0.0164 Uiso c . 1.00 . . H
H27 0.22545 0.9627 -0.0052 0.0212 Uiso c . 1.00 . . H
H28 0.17696 1.0190 -0.0559 0.0212 Uiso c . 1.00 . . H
H29 0.23919 1.1207 -0.0442 0.0252 Uiso c . 1.00 . . H
H30 0.21744 1.1560 0.0306 0.0252 Uiso c . 1.00 . . H
H31 0.18153 0.9036 0.2291 0.0159 Uiso c . 1.00 . . H
H32 0.13198 0.9569 0.1797 0.0155 Uiso c . 1.00 . . H
H33 0.09198 0.8130 0.1320 0.0180 Uiso c . 1.00 . . H
H34 0.14155 0.7600 0.1822 0.0179 Uiso c . 1.00 . . H
H35 0.14601 0.8084 0.3347 0.0175 Uiso c . 1.00 . . H
H36 0.09871 0.8688 0.2870 0.0173 Uiso c . 1.00 . . H

loop_
_atom_site_aniso_label
_atom_site_aniso_U_11
_atom_site_aniso_U_22
_atom_site_aniso_U_33
_atom_site_aniso_U_12
_atom_site_aniso_U_13
_atom_site_aniso_U_23
Co 0.0102(2) 0.0101(2) 0.0141(2) 0.0004(2) 0.0054(2) -0.0002(2)
S1 0.0106(3) 0.0108(3) 0.0149(3) 0.0001(3) 0.0050(3) 0.0011(3)
S2 0.0110(3) 0.0108(3) 0.0184(4) 0.0016(3) 0.0048(3) 0.0004(3)
S3 0.0133(3) 0.0123(3) 0.0135(3) 0.0005(3) 0.0058(3) 0.0011(3)
S4 0.0131(3) 0.0115(3) 0.0174(4) 0.0013(3) 0.0050(3) -0.0012(3)
N5 0.0098(11) 0.0111(11) 0.0091(11) -0.0001(9) 0.0010(9) -0.0020(9)
N3 0.0220(10) 0.0240(10) 0.0173(13) -0.0020(11) 0.0024(12) -0.0013(11)
N4 0.0150(12) 0.0188(13) 0.0189(13) 0.0004(10) 0.0057(10) -0.0013(10)
N1 0.0181(13) 0.0168(13) 0.0209(13) -0.0011(11) 0.0051(11) 0.0017(10)
N2 0.0160(10) 0.0210(10) 0.0270(10) 0.0022(11) 0.0018(12) -0.0021(11)
C13 0.0111(13) 0.0098(13) 0.0140(13) 0.0012(11) 0.0041(11) -0.0011(11)
C22 0.0130(10) 0.0130(10) 0.0160(10) 0.0033(11) 0.0026(11) -0.0003(11)
C14 0.0122(13) 0.0150(10) 0.0180(10) 0.0004(11) 0.0038(11) -0.0023(11)
C23 0.0150(10) 0.020(2) 0.0160(10) 0.0040(12) 0.0022(12) -0.0003(12)
C15 0.023(2) 0.016(2) 0.019(2) 0.0062(13) 0.0050(13) 0.0007(12)
C17 0.0130(13) 0.0103(13) 0.0180(10) -0.0007(11) 0.0040(11) 0.0004(11)
C21 0.0126(13) 0.0130(10) 0.0091(12) -0.0025(11) 0.0008(11) -0.0008(11)
C18 0.0180(10) 0.017(2) 0.018(2) -0.0019(12) 0.0078(12) -0.0012(12)
C1 0.0132(13) 0.0146(13) 0.0099(13) 0.0007(11) 0.0044(11) 0.0015(11)
C10 0.0150(10) 0.0140(10) 0.0160(10) -0.0009(11) 0.0071(12) -0.0029(11)
C2 0.0108(13) 0.0160(10) 0.0133(13) -0.0015(11) 0.0072(11) -0.0016(11)
C6 0.017(2) 0.0130(10) 0.0170(10) 0.0017(12) 0.0073(13) -0.0007(11)
C3 0.0170(10) 0.0160(10) 0.0120(10) -0.0008(12) 0.0086(12) -0.0019(11)
C7 0.019(2) 0.0130(10) 0.017(2) -0.0004(12) 0.0106(13) 0.0010(11)
C4 0.0138(13) 0.0140(10) 0.0137(13) 0.0002(11) 0.0076(11) -0.0020(11)
C8 0.0117(13) 0.0160(10) 0.0130(10) 0.0030(11) 0.0056(11) 0.0010(11)
C19 0.019(2) 0.0170(10) 0.027(2) -0.0014(12) 0.0100(13) 0.0043(13)
C9 0.0141(13) 0.0140(10) 0.0113(13) 0.0017(11) 0.0039(11) -0.0013(11)
C11 0.0170(10) 0.0170(10) 0.0104(13) 0.0034(12) 0.0019(11) 0.0015(11)
C5 0.0121(13) 0.0170(10) 0.0120(10) 0.0029(12) 0.0040(11) 0.0027(11)
C12 0.023(2) 0.023(2) 0.0140(10) -0.0010(13) 0.0071(12) 0.0027(12)
C24 0.018(2) 0.026(2) 0.020(2) 0.0081(13) 0.0041(13) 0.0039(13)
C16 0.0170(10) 0.022(2) 0.026(2) 0.0068(13) 0.0050(13) 0.0068(13)
C20 0.022(2) 0.033(2) 0.041(2) -0.013(2) 0.006(2) 0.006(2)

loop_
_atom_type_symbol
_atom_type_description
_atom_type_scat_dispersion_real
_atom_type_scat_dispersion_imag
_atom_type_scat_source
S S 0.148 0.159
;
International Tables for Crystallography
(1992, Vol. C, Tables 4.2.6.8 and 6.1.1.4)
;
C C 0.006 0.003
;
International Tables for Crystallography
(1992, Vol. C, Tables 4.2.6.8 and 6.1.1.4)
;
Co Co 0.339 1.112
;
International Tables for Crystallography
(1992, Vol. C, Tables 4.2.6.8 and 6.1.1.4)
;
H H 0.000 0.000
;
International Tables for Crystallography
(1992, Vol. C, Table 6.1.1.4)
;
N N 0.011 0.006
;
International Tables for Crystallography
(1992, Vol. C, Tables 4.2.6.8 and 6.1.1.4)
;

loop_
_geom_angle_atom_site_label_1
_geom_angle_atom_site_label_2
_geom_angle_atom_site_label_3
_geom_angle
_geom_angle_publ_flag
S1 Co S2 90.87(3) yes
S1 Co S3 87.28(3) yes
S2 Co S3 160.94(3) yes
S1 Co S4 174.69(3) yes
S2 Co S4 88.76(3) yes
S3 Co S4 91.35(3) yes
Co S1 C1 103.79(9) yes
Co S2 C2 103.14(9) yes
Co S3 C3 102.74(9) yes
Co S4 C4 102.84(9) yes
N5 C13 H13 107.96 no
C14 C13 H13 107.97 no
N5 C13 H14 107.96 no
C14 C13 H14 107.97 no
C23 C22 H21 109.50 no
C21 C22 H21 109.50 no
C23 C22 H22 109.50 no
C21 C22 H22 109.48 no
C13 C14 H15 109.34 no
C15 C14 H15 109.34 no
C13 C14 H16 109.33 no
C15 C14 H16 109.33 no
C22 C23 H23 108.85 no
C24 C23 H23 108.83 no
C22 C23 H24 108.83 no
C24 C23 H24 108.84 no
C14 C15 H17 108.50 no
C16 C15 H17 108.50 no
C14 C15 H18 108.49 no
C16 C15 H18 108.50 no
N5 C17 H25 107.83 no
C18 C17 H25 107.84 no
N5 C17 H26 107.84 no
C18 C17 H26 107.84 no
N5 C21 H19 107.87 no
C22 C21 H19 107.86 no
N5 C21 H20 107.86 no
C22 C21 H20 107.84 no
C17 C18 H27 109.08 no
C19 C18 H27 109.06 no
C17 C18 H28 109.07 no
C19 C18 H28 109.08 no
C9 C10 H33 108.76 no
C11 C10 H33 108.76 no
C9 C10 H34 108.77 no
C11 C10 H34 108.75 no
C18 C19 H29 108.48 no
C20 C19 H29 108.46 no
C18 C19 H30 108.47 no
C20 C19 H30 108.47 no
N5 C9 H31 108.17 no
C10 C9 H31 108.18 no
N5 C9 H32 108.18 no
C10 C9 H32 108.18 no
C10 C11 H35 109.19 no
C12 C11 H35 109.20 no
C10 C11 H36 109.19 no
C12 C11 H36 109.19 no
C11 C12 H10 109.47 no
C11 C12 H11 109.47 no
C11 C12 H12 109.47 no
C23 C24 H1 109.46 no
C23 C24 H2 109.47 no
C23 C24 H3 109.46 no
C15 C16 H4 109.46 no
C15 C16 H5 109.46 no
C15 C16 H6 109.47 no
C19 C20 H7 109.46 no
C19 C20 H8 109.47 no
C19 C20 H9 109.47 no

loop_
_geom_bond_atom_site_label_1
_geom_bond_atom_site_label_2
_geom_bond_site_symmetry_1
_geom_bond_site_symmetry_2
_geom_bond_distance
_geom_bond_publ_flag
Co S1 . . 2.1886(8) yes
Co S2 . . 2.1969(8) yes
Co S3 . . 2.1812(8) yes
Co S4 . . 2.1839(8) yes
S1 C1 . . 1.744(3) yes
S2 C2 . . 1.705(3) yes
S3 C3 . . 1.718(3) yes
S4 C4 . . 1.727(3) yes
N3 C7 . . 1.148(3) yes
N4 C8 . . 1.147(3) yes
N1 C5 . . 1.151(3) yes
N2 C6 . . 1.147(3) yes
C1 C2 . . 1.363(4) yes
C1 C5 . . 1.427(4) yes
C2 C6 . . 1.453(4) yes
C3 C7 . . 1.440(4) yes
C3 C4 . . 1.367(4) yes
C4 C8 . . 1.434(4) yes
Co Co . 2_566 3.1150(8) yes
Co S1 . 2_566 2.3916(8) yes
C13 H13 . . 0.950 no
C13 H14 . . 0.950 no
C22 H21 . . 0.950 no
C22 H22 . . 0.950 no
C14 H15 . . 0.950 no
C14 H16 . . 0.950 no
C23 H23 . . 0.950 no
C23 H24 . . 0.950 no
C15 H17 . . 0.950 no
C15 H18 . . 0.950 no
C17 H25 . . 0.950 no
C17 H26 . . 0.950 no
C21 H19 . . 0.950 no
C21 H20 . . 0.950 no
C18 H27 . . 0.950 no
C18 H28 . . 0.950 no
C10 H33 . . 0.950 no
C10 H34 . . 0.950 no
C19 H29 . . 0.950 no
C19 H30 . . 0.950 no
C9 H31 . . 0.950 no
C9 H32 . . 0.950 no
C11 H35 . . 0.950 no
C11 H36 . . 0.950 no
C12 H10 . . 0.950 no
C12 H11 . . 0.950 no
C12 H12 . . 0.950 no
C24 H1 . . 0.950 no
C24 H2 . . 0.950 no
C24 H3 . . 0.950 no
C16 H4 . . 0.950 no
C16 H5 . . 0.950 no
C16 H6 . . 0.950 no
C20 H7 . . 0.950 no
C20 H8 . . 0.950 no
C20 H9 . . 0.950 no
